data_1550217
loop_
_publ_author_name
'Detert, Heiner'
'Schollmeyer, Dieter'

_publ_section_title
;
 The <i>rel-R</i>,<i>R</i>-enantiomer of
 7-[7-hydroxybicyclo[4.2.0]octa-1(6),2,4-trien-7-yl]bicyclo[4.2.0]octa-1(6),2,4-trien-7-ol
;
_journal_coeditor_code BT4076
_journal_issue 11
_journal_name_full IUCrData
_journal_page_first x181550
_journal_paper_doi 10.1107/S241431461801550X
_journal_volume 3
_journal_year 2018
_chemical_absolute_configuration unk
_chemical_formula_iupac 'C16 H14 O2'
_chemical_formula_moiety 'C16 H14 O2'
_chemical_formula_sum 'C16 H14 O2'
_chemical_formula_weight 238.27
_chemical_name_systematic 7-[7-Hydroxybicyclo[4.2.0]octa-1(6),2,4-trien-7-yl]bicyclo[4.2.0]octa-1(6),2,4-trien-7-ol
_space_group_crystal_system monoclinic
_space_group_IT_number 4
_space_group_name_Hall 'P 2yb'
_space_group_name_H-M_alt 'P 1 21 1'
_symmetry_space_group_name_Hall 'P 2yb'
_symmetry_space_group_name_H-M 'P 1 21 1'
_atom_sites_solution_hydrogens mixed
_audit_creation_method SHELXL-2017/1
_cell_angle_alpha 90
_cell_angle_beta 99.541(10)
_cell_angle_gamma 90
_cell_formula_units_Z 2
_cell_length_a 10.1497(12)
_cell_length_b 5.1276(4)
_cell_length_c 11.6896(16)
_cell_measurement_reflns_used 4652
_cell_measurement_temperature 193(2)
_cell_measurement_theta_max 28.47
_cell_measurement_theta_min 2.03
_cell_volume 599.95(12)
_computing_cell_refinement
;
X-AREA (Stoe & Cie, 1996)
;
_computing_data_collection
;
X-AREA (Stoe & Cie, 1996)
;
_computing_data_reduction
;
X-RED (Stoe & Cie, 1996)
;
_computing_molecular_graphics 'PLATON (Spek, 2009)'
_computing_publication_material
;
SHELXL2017 (Sheldrick, 2015b)
;
_computing_structure_refinement
;
SHELXL2017 (Sheldrick, 2015b)
;
_computing_structure_solution
;
SHELXT2014 (Sheldrick, 2015a)
;
_diffrn_ambient_temperature 193(2)
_diffrn_detector 'image plate (34 cm diameter)'
_diffrn_detector_area_resol_mean 6.67
_diffrn_measured_fraction_theta_full 0.999
_diffrn_measured_fraction_theta_max 0.998
_diffrn_measurement_device '2-circle goniometer'
_diffrn_measurement_device_type 'Stoe IPDS 2T'
_diffrn_measurement_method 'rotation method'
_diffrn_radiation_type MoK\a
_diffrn_radiation_wavelength 0.71073
_diffrn_reflns_av_R_equivalents 0.0323
_diffrn_reflns_av_unetI/netI 0.0422
_diffrn_reflns_limit_h_max 13
_diffrn_reflns_limit_h_min -13
_diffrn_reflns_limit_k_max 6
_diffrn_reflns_limit_k_min -6
_diffrn_reflns_limit_l_max 15
_diffrn_reflns_limit_l_min -14
_diffrn_reflns_number 4954
_diffrn_reflns_theta_full 25.242
_diffrn_reflns_theta_max 28.357
_diffrn_reflns_theta_min 2.035
_diffrn_source 'sealed X-ray tube, 12 x 0.4 mm long-fine focus'
_exptl_absorpt_coefficient_mu 0.086
_exptl_absorpt_correction_type none
_exptl_crystal_colour colourless
_exptl_crystal_density_diffrn 1.319
_exptl_crystal_description needle
_exptl_crystal_F_000 252
_exptl_crystal_size_max 0.500
_exptl_crystal_size_mid 0.130
_exptl_crystal_size_min 0.070
_refine_diff_density_max 0.243
_refine_diff_density_min -0.175
_refine_ls_abs_structure_details
;
Flack <i>x</i> determined using 875 quotients
[(<i>I</i>^+^)-(<i>I</i>^-^)]/[(<i>I</i>^+^)+(<i>I</i>^-^)]
(Parsons <i>et al.</i>,  2013)
;
_refine_ls_abs_structure_Flack 1.6(10)
_refine_ls_extinction_method none
_refine_ls_goodness_of_fit_ref 1.046
_refine_ls_hydrogen_treatment mixed
_refine_ls_matrix_type full
_refine_ls_number_parameters 171
_refine_ls_number_reflns 2964
_refine_ls_number_restraints 1
_refine_ls_restrained_S_all 1.045
_refine_ls_R_factor_all 0.0642
_refine_ls_R_factor_gt 0.0433
_refine_ls_shift/su_max 0.000
_refine_ls_shift/su_mean 0.000
_refine_ls_structure_factor_coef Fsqd
_refine_ls_weighting_details 'w=1/[\s^2^(Fo^2^)+(0.0310P)^2^+0.2519P] where P=(Fo^2^+2Fc^2^)/3'
_refine_ls_weighting_scheme calc
_refine_ls_wR_factor_gt 0.0867
_refine_ls_wR_factor_ref 0.0970
_reflns_number_gt 2371
_reflns_number_total 2964
_reflns_threshold_expression 'I > 2\s(I)'
_cod_data_source_file bt4076sup1.cif
_cod_data_source_block I
_cod_database_code 1550217
_shelx_space_group_comment
;
The symmetry employed for this shelxl refinement is uniquely defined
by the following loop, which should always be used as a source of
symmetry information in preference to the above space-group names.
They are only intended as comments.
;
_shelx_estimated_absorpt_t_min 0.958
_shelx_estimated_absorpt_t_max 0.994

loop_
_space_group_symop_operation_xyz
'x, y, z'
'-x, y+1/2, -z'

loop_
_atom_site_type_symbol
_atom_site_label
_atom_site_fract_x
_atom_site_fract_y
_atom_site_fract_z
_atom_site_U_iso_or_equiv
_atom_site_adp_type
_atom_site_calc_flag
_atom_site_occupancy
O O1 0.51056(18) 0.2981(4) 0.41147(15) 0.0237(4) Uani d 1
H H1 0.471(3) 0.154(8) 0.385(3) 0.044(10) Uiso d 1
O O2 0.40202(18) 0.8096(4) 0.35005(17) 0.0249(4) Uani d 1
H H2 0.421(4) 0.750(8) 0.427(4) 0.061(12) Uiso d 1
C C1 0.5454(3) 0.4489(5) 0.3182(2) 0.0212(5) Uani d 1
C C2 0.6155(3) 0.2889(6) 0.2297(2) 0.0253(6) Uani d 1
H H2A 0.627109 0.101101 0.248340 0.030 Uiso calc 1
H H2B 0.576281 0.316258 0.147268 0.030 Uiso calc 1
C C3 0.7381(3) 0.4546(5) 0.2718(2) 0.0253(6) Uani d 1
C C4 0.8688(3) 0.4972(6) 0.2584(3) 0.0352(7) Uani d 1
H H4 0.909902 0.401865 0.204145 0.042 Uiso calc 1
C C5 0.9363(3) 0.6876(7) 0.3290(3) 0.0387(8) Uani d 1
H H5 1.026509 0.725004 0.322585 0.046 Uiso calc 1
C C6 0.8763(3) 0.8265(7) 0.4093(3) 0.0369(7) Uani d 1
H H6 0.926413 0.955950 0.455706 0.044 Uiso calc 1
C C7 0.7447(3) 0.7799(6) 0.4230(2) 0.0289(6) Uani d 1
H H7 0.703271 0.872062 0.477908 0.035 Uiso calc 1
C C8 0.6785(3) 0.5907(5) 0.3514(2) 0.0225(6) Uani d 1
C C9 0.4249(3) 0.6156(5) 0.2679(2) 0.0206(5) Uani d 1
C C10 0.4233(3) 0.7324(5) 0.1430(2) 0.0247(6) Uani d 1
H H10A 0.394867 0.917068 0.134744 0.030 Uiso calc 1
H H10B 0.506586 0.702490 0.111143 0.030 Uiso calc 1
C C11 0.3129(3) 0.5373(5) 0.1021(2) 0.0246(6) Uani d 1
C C12 0.2315(3) 0.4363(6) 0.0055(3) 0.0321(7) Uani d 1
H H12 0.237744 0.491510 -0.070953 0.038 Uiso calc 1
C C13 0.1395(3) 0.2481(6) 0.0277(3) 0.0327(7) Uani d 1
H H13 0.081726 0.172058 -0.035734 0.039 Uiso calc 1
C C14 0.1298(3) 0.1684(6) 0.1395(3) 0.0289(6) Uani d 1
H H14 0.064511 0.042157 0.150384 0.035 Uiso calc 1
C C15 0.2132(2) 0.2686(5) 0.2363(2) 0.0253(6) Uani d 1
H H15 0.207527 0.213816 0.312948 0.030 Uiso calc 1
C C16 0.3047(3) 0.4528(5) 0.2133(2) 0.0227(5) Uani d 1

loop_
_atom_site_aniso_label
_atom_site_aniso_U_11
_atom_site_aniso_U_22
_atom_site_aniso_U_33
_atom_site_aniso_U_12
_atom_site_aniso_U_13
_atom_site_aniso_U_23
O1 0.0308(10) 0.0192(9) 0.0210(9) -0.0022(9) 0.0038(7) 0.0016(8)
O2 0.0318(10) 0.0181(9) 0.0245(10) 0.0027(9) 0.0040(8) -0.0024(8)
C1 0.0246(13) 0.0176(12) 0.0217(13) -0.0008(11) 0.0051(10) 0.0004(11)
C2 0.0323(14) 0.0225(13) 0.0213(12) 0.0031(13) 0.0047(10) -0.0012(12)
C3 0.0280(14) 0.0239(13) 0.0239(14) 0.0040(12) 0.0039(11) 0.0061(12)
C4 0.0309(15) 0.0411(18) 0.0357(17) 0.0050(14) 0.0111(13) 0.0094(14)
C5 0.0263(14) 0.0472(19) 0.0417(18) -0.0035(14) 0.0028(13) 0.0137(16)
C6 0.0313(15) 0.0356(16) 0.0395(17) -0.0075(15) -0.0068(13) 0.0077(15)
C7 0.0294(14) 0.0255(14) 0.0294(14) -0.0023(13) -0.0020(11) 0.0007(13)
C8 0.0232(13) 0.0202(13) 0.0236(13) 0.0024(11) 0.0020(11) 0.0045(11)
C9 0.0230(13) 0.0171(12) 0.0213(13) 0.0005(10) 0.0030(10) 0.0001(10)
C10 0.0280(13) 0.0217(14) 0.0241(13) 0.0000(11) 0.0035(11) 0.0039(11)
C11 0.0235(13) 0.0227(14) 0.0268(14) 0.0024(11) 0.0022(11) 0.0007(11)
C12 0.0334(16) 0.0367(16) 0.0246(14) 0.0015(14) 0.0004(12) 0.0019(13)
C13 0.0271(14) 0.0370(18) 0.0308(15) -0.0011(13) -0.0050(12) -0.0093(14)
C14 0.0214(13) 0.0277(15) 0.0370(17) -0.0024(12) 0.0027(12) -0.0020(12)
C15 0.0235(12) 0.0246(14) 0.0277(13) 0.0027(12) 0.0044(10) 0.0025(12)
C16 0.0226(12) 0.0208(13) 0.0244(13) 0.0019(11) 0.0029(10) -0.0012(11)

loop_
_atom_type_symbol
_atom_type_description
_atom_type_scat_dispersion_real
_atom_type_scat_dispersion_imag
_atom_type_scat_source
C C 0.0033 0.0016 'International Tables Vol C Tables 4.2.6.8 and 6.1.1.4'
H H 0.0000 0.0000 'International Tables Vol C Tables 4.2.6.8 and 6.1.1.4'
O O 0.0106 0.0060 'International Tables Vol C Tables 4.2.6.8 and 6.1.1.4'

loop_
_geom_angle_atom_site_label_1
_geom_angle_atom_site_label_2
_geom_angle_atom_site_label_3
_geom_angle
C1 O1 H1 110(2)
C9 O2 H2 113(2)
O1 C1 C8 112.6(2)
O1 C1 C9 108.2(2)
C8 C1 C9 116.7(2)
O1 C1 C2 114.5(2)
C8 C1 C2 86.47(19)
C9 C1 C2 117.3(2)
C3 C2 C1 86.04(19)
C3 C2 H2A 114.3
C1 C2 H2A 114.3
C3 C2 H2B 114.3
C1 C2 H2B 114.3
H2A C2 H2B 111.5
C4 C3 C8 122.3(3)
C4 C3 C2 143.4(3)
C8 C3 C2 94.3(2)
C3 C4 C5 115.7(3)
C3 C4 H4 122.1
C5 C4 H4 122.1
C4 C5 C6 122.1(3)
C4 C5 H5 118.9
C6 C5 H5 118.9
C7 C6 C5 121.6(3)
C7 C6 H6 119.2
C5 C6 H6 119.2
C8 C7 C6 115.6(3)
C8 C7 H7 122.2
C6 C7 H7 122.2
C3 C8 C7 122.7(3)
C3 C8 C1 93.2(2)
C7 C8 C1 144.2(3)
O2 C9 C16 117.0(2)
O2 C9 C1 109.9(2)
C16 C9 C1 112.82(19)
O2 C9 C10 112.4(2)
C16 C9 C10 86.32(19)
C1 C9 C10 117.0(2)
C11 C10 C9 86.26(19)
C11 C10 H10A 114.3
C9 C10 H10A 114.3
C11 C10 H10B 114.3
C9 C10 H10B 114.3
H10A C10 H10B 111.4
C12 C11 C16 121.8(3)
C12 C11 C10 144.3(3)
C16 C11 C10 93.8(2)
C11 C12 C13 115.7(3)
C11 C12 H12 122.1
C13 C12 H12 122.1
C14 C13 C12 122.2(3)
C14 C13 H13 118.9
C12 C13 H13 118.9
C13 C14 C15 121.8(3)
C13 C14 H14 119.1
C15 C14 H14 119.1
C16 C15 C14 115.6(3)
C16 C15 H15 122.2
C14 C15 H15 122.2
C15 C16 C11 122.9(3)
C15 C16 C9 143.9(3)
C11 C16 C9 93.1(2)

loop_
_geom_bond_atom_site_label_1
_geom_bond_atom_site_label_2
_geom_bond_distance
O1 C1 1.429(3)
O1 H1 0.87(4)
O2 C9 1.428(3)
O2 H2 0.94(4)
C1 C8 1.527(4)
C1 C9 1.528(3)
C1 C2 1.579(4)
C2 C3 1.519(4)
C2 H2A 0.9900
C2 H2B 0.9900
C3 C4 1.379(4)
C3 C8 1.380(4)
C4 C5 1.385(5)
C4 H4 0.9500
C5 C6 1.397(5)
C5 H5 0.9500
C6 C7 1.391(4)
C6 H6 0.9500
C7 C8 1.380(4)
C7 H7 0.9500
C9 C16 1.527(4)
C9 C10 1.576(4)
C10 C11 1.519(4)
C10 H10A 0.9900
C10 H10B 0.9900
C11 C12 1.384(4)
C11 C16 1.386(4)
C12 C13 1.397(4)
C12 H12 0.9500
C13 C14 1.388(4)
C13 H13 0.9500
C14 C15 1.393(4)
C14 H14 0.9500
C15 C16 1.382(4)
C15 H15 0.9500

loop_
_geom_hbond_atom_site_label_D
_geom_hbond_atom_site_label_H
_geom_hbond_atom_site_label_A
_geom_hbond_site_symmetry_A
_geom_hbond_distance_DH
_geom_hbond_distance_HA
_geom_hbond_distance_DA
_geom_hbond_angle_DHA
_geom_hbond_publ_flag
O1 H1 O2 1_545 0.87(4) 1.92(4) 2.782(3) 170(3) yes
O2 H2 O1 2_656 0.94(4) 1.91(4) 2.782(3) 152(4) yes

loop_
_geom_torsion_atom_site_label_1
_geom_torsion_atom_site_label_2
_geom_torsion_atom_site_label_3
_geom_torsion_atom_site_label_4
_geom_torsion
O1 C1 C2 C3 -114.5(2)
C8 C1 C2 C3 -1.30(18)
C9 C1 C2 C3 117.1(2)
C1 C2 C3 C4 179.5(4)
C1 C2 C3 C8 1.4(2)
C8 C3 C4 C5 -0.7(4)
C2 C3 C4 C5 -178.4(3)
C3 C4 C5 C6 0.4(5)
C4 C5 C6 C7 0.2(5)
C5 C6 C7 C8 -0.7(4)
C4 C3 C8 C7 0.3(4)
C2 C3 C8 C7 179.0(3)
C4 C3 C8 C1 179.9(3)
C2 C3 C8 C1 -1.5(2)
C6 C7 C8 C3 0.4(4)
C6 C7 C8 C1 -178.9(3)
O1 C1 C8 C3 116.5(2)
C9 C1 C8 C3 -117.4(2)
C2 C1 C8 C3 1.4(2)
O1 C1 C8 C7 -64.1(5)
C9 C1 C8 C7 61.9(5)
C2 C1 C8 C7 -179.2(4)
O1 C1 C9 O2 68.3(2)
C8 C1 C9 O2 -59.9(3)
C2 C1 C9 O2 -160.4(2)
O1 C1 C9 C16 -64.3(3)
C8 C1 C9 C16 167.5(2)
C2 C1 C9 C16 67.0(3)
O1 C1 C9 C10 -162.1(2)
C8 C1 C9 C10 69.7(3)
C2 C1 C9 C10 -30.8(3)
O2 C9 C10 C11 -122.9(2)
C16 C9 C10 C11 -5.15(19)
C1 C9 C10 C11 108.6(2)
C9 C10 C11 C12 -174.8(4)
C9 C10 C11 C16 5.7(2)
C16 C11 C12 C13 1.1(4)
C10 C11 C12 C13 -178.3(4)
C11 C12 C13 C14 0.4(4)
C12 C13 C14 C15 -1.2(5)
C13 C14 C15 C16 0.5(4)
C14 C15 C16 C11 1.0(4)
C14 C15 C16 C9 -172.8(3)
C12 C11 C16 C15 -1.8(4)
C10 C11 C16 C15 177.8(3)
C12 C11 C16 C9 174.5(3)
C10 C11 C16 C9 -5.9(2)
O2 C9 C16 C15 -66.3(5)
C1 C9 C16 C15 62.7(5)
C10 C9 C16 C15 -179.6(4)
O2 C9 C16 C11 118.9(2)
C1 C9 C16 C11 -112.1(2)
C10 C9 C16 C11 5.6(2)

_cod_database_fobs_code 1550217
